data_2106151
loop_
_publ_author_name
'Jensen, A.F.'
'Larsen, F.K.'
'Iversen, B.B.'
'Schultz, T.'
'Gao, Y.'
'Petricek, V.'

_publ_section_title
;
 Importance of the true satellite reflections in the analysis of
 modulated, composite crystal structures. I. A new refinement of (M2 Cu2
 O3)7+d (Cu O2)10, M= Bi0.06 Sr0.46 Ca0.48
;
_journal_name_full 'Acta Crystallographica B (39,1983-)'
_journal_page_first 113
_journal_page_last 124
_journal_volume 53
_journal_year 1997
_chemical_formula_sum 'Bi0.84 Ca6.72 Cu8 O16 Sr6.44'
_chemical_name_systematic '((Bi0.06 Sr0.46 Ca0.48)2 Cu2 O3)7'
_space_group_IT_number 22
_symmetry_space_group_name_Hall 'F 2 2'
_symmetry_space_group_name_H-M 'F 2 2 2'
_cell_angle_alpha 90
_cell_angle_beta 90
_cell_angle_gamma 90
_cell_formula_units_Z 1
_cell_length_a 11.38
_cell_length_b 12.996
_cell_length_c 3.9155
_cell_volume 579.081
_citation_journal_id_ASTM ASBSDK
_cod_data_source_file Jensen_ASBSDK_1997_29.cif
_cod_data_source_block Bi0.84Ca6.72Cu8O16Sr6.44
_cod_original_cell_volume 579.0809
_cod_database_code 2106151

loop_
_symmetry_equiv_pos_as_xyz
x,y,z
-x,-y,z
x,-y,-z
-x,y,-z
x,y+1/2,z+1/2
-x,-y+1/2,z+1/2
x,-y+1/2,-z+1/2
-x,y+1/2,-z+1/2
x+1/2,y,z+1/2
-x+1/2,-y,z+1/2
x+1/2,-y,-z+1/2
-x+1/2,y,-z+1/2
x+1/2,y+1/2,z
-x+1/2,-y+1/2,z
x+1/2,-y+1/2,-z
-x+1/2,y+1/2,-z

loop_
_atom_site_label
_atom_site_type_symbol
_atom_site_fract_x
_atom_site_fract_y
_atom_site_fract_z
_atom_site_occupancy
_atom_site_U_iso_or_equiv
Ca1 Ca 0.5 0.38015 0.75 0.42 0.0
O2 O 0.5 0.25 0.25 1 0.0
Sr1 Sr 0.5 0.38015 0.75 0.4025 0.0
Cu1 Cu 0.25 0.5 0.25 1 0.0
O1 O 0.1686 0.25 0.25 1 0.0
Bi1 Bi 0.5 0.38015 0.75 0.0525 0.0
